data_7223122
loop_
_publ_author_name
'Stepanovs, D.'
'Jure, M.'
'Yanichev, A.'
'Belyakov, S.'
'Mishnev, A.'

_publ_section_title
;
 Molecular salts of propranolol with dicarboxylic acids: diversity of
 stoichiometry, supramolecular structures and physicochemical properties
;
_journal_issue 47
_journal_name_full CrystEngComm
_journal_page_first 9023
_journal_paper_doi 10.1039/C5CE01408E
_journal_volume 17
_journal_year 2015
_chemical_formula_sum 'C17 H22 N O4'
_chemical_formula_weight 304.36
_chemical_name_systematic
; 
 ? 
;
_space_group_IT_number 4
_symmetry_space_group_name_Hall 'P 2yb'
_symmetry_space_group_name_H-M 'P 1 21 1'
_atom_sites_solution_hydrogens geom
_atom_sites_solution_primary direct
_atom_sites_solution_secondary difmap
_audit_creation_method SHELXL-97
_audit_update_record
;
2015-06-16 deposited with the CCDC.
2015-11-01 downloaded from the CCDC.
;
_cell_angle_alpha 90.00
_cell_angle_beta 98.820(2)
_cell_angle_gamma 90.00
_cell_formula_units_Z 2
_cell_length_a 8.1696(3)
_cell_length_b 5.6053(2)
_cell_length_c 18.9321(9)
_cell_measurement_temperature 293(2)
_cell_volume 856.71(6)
_computing_structure_refinement 'SHELXL-97 (Sheldrick, 1997)'
_computing_structure_solution 'SHELXS-97 (Sheldrick, 1990)'
_diffrn_ambient_temperature 293(2)
_diffrn_measured_fraction_theta_full 0.980
_diffrn_measured_fraction_theta_max 0.980
_diffrn_radiation_monochromator graphite
_diffrn_radiation_source 'fine-focus sealed tube'
_diffrn_radiation_type MoK\a
_diffrn_radiation_wavelength 0.71073
_diffrn_reflns_av_R_equivalents 0.0000
_diffrn_reflns_av_sigmaI/netI 0.4914
_diffrn_reflns_limit_h_max 11
_diffrn_reflns_limit_h_min -12
_diffrn_reflns_limit_k_max 7
_diffrn_reflns_limit_k_min -8
_diffrn_reflns_limit_l_max 28
_diffrn_reflns_limit_l_min 0
_diffrn_reflns_number 4766
_diffrn_reflns_theta_full 32.03
_diffrn_reflns_theta_max 32.03
_diffrn_reflns_theta_min 2.18
_exptl_absorpt_coefficient_mu 0.084
_exptl_crystal_density_diffrn 1.180
_exptl_crystal_density_method 'not measured'
_exptl_crystal_F_000 326
_refine_diff_density_max 0.027
_refine_diff_density_min -0.079
_refine_diff_density_rms 0.007
_refine_ls_abs_structure_details 'Flack H D (1983), Acta Cryst. A39, 876-881'
_refine_ls_abs_structure_Flack 0.2(2)
_refine_ls_extinction_method none
_refine_ls_goodness_of_fit_ref 0.092
_refine_ls_hydrogen_treatment mixed
_refine_ls_matrix_type full
_refine_ls_number_parameters 244
_refine_ls_number_reflns 4766
_refine_ls_number_restraints 1
_refine_ls_restrained_S_all 0.092
_refine_ls_R_factor_all 0.1305
_refine_ls_R_factor_gt 0.0044
_refine_ls_shift/su_max 0.002
_refine_ls_shift/su_mean 0.000
_refine_ls_structure_factor_coef Fsqd
_refine_ls_weighting_details 'calc w=1/[\s^2^(Fo^2^)+(0.0169P)^2^+0.5239P] where P=(Fo^2^+2Fc^2^)/3'
_refine_ls_weighting_scheme calc
_refine_ls_wR_factor_gt 0.0054
_refine_ls_wR_factor_ref 0.0157
_reflns_number_gt 1267
_reflns_number_total 4766
_reflns_threshold_expression >2sigma(I)
_cod_data_source_file c5ce01408e2.cif
_cod_data_source_block shelxl
_cod_depositor_comments 'Adding full bibliography for 7223119--7223124.cif.'
_cod_database_code 7223122

loop_
_symmetry_equiv_pos_as_xyz
'x, y, z'
'-x, y+1/2, -z'

loop_
_atom_site_label
_atom_site_type_symbol
_atom_site_fract_x
_atom_site_fract_y
_atom_site_fract_z
_atom_site_U_iso_or_equiv
_atom_site_adp_type
_atom_site_occupancy
_atom_site_symmetry_multiplicity
_atom_site_calc_flag
_atom_site_refinement_flags
C1 C 0.19307(7) -0.07697(10) 0.35918(3) 0.02522(12) Uani 1 1 d .
C2 C 0.34832(7) -0.11865(9) 0.39567(3) 0.02972(13) Uani 1 1 d .
H2 H 0.4363 -0.0206 0.3888 0.036 Uiso 1 1 calc R
C3 C 0.37368(8) -0.31276(11) 0.44409(3) 0.03563(14) Uani 1 1 d .
H3 H 0.4791 -0.3409 0.4690 0.043 Uiso 1 1 calc R
C4 C 0.24686(8) -0.45868(11) 0.45483(3) 0.03751(15) Uani 1 1 d .
H4 H 0.2664 -0.5856 0.4866 0.045 Uiso 1 1 calc R
C5 C -0.05102(9) -0.56696(11) 0.42730(4) 0.04417(17) Uani 1 1 d .
H5 H -0.0339 -0.6988 0.4574 0.053 Uiso 1 1 calc R
C6 C -0.20550(9) -0.51832(13) 0.39295(4) 0.0511(2) Uani 1 1 d .
H6 H -0.2930 -0.6173 0.4000 0.061 Uiso 1 1 calc R
C7 C -0.23548(8) -0.32390(13) 0.34762(4) 0.04709(19) Uani 1 1 d .
H7 H -0.3427 -0.2935 0.3250 0.057 Uiso 1 1 calc R
C8 C -0.10840(7) -0.17528(13) 0.33575(3) 0.03744(14) Uani 1 1 d .
H8 H -0.1294 -0.0452 0.3052 0.045 Uiso 1 1 calc R
C9 C 0.05572(6) -0.22239(10) 0.37064(3) 0.02670(12) Uani 1 1 d .
C10 C 0.08513(7) -0.41832(10) 0.41780(3) 0.03313(14) Uani 1 1 d .
O11 O 0.15270(4) 0.09811(7) 0.30920(2) 0.03214(10) Uani 1 1 d .
C12 C 0.28198(6) 0.24115(11) 0.28863(3) 0.02680(11) Uani 1 1 d .
H12B H 0.3716 0.1412 0.2776 0.032 Uiso 1 1 calc R
H12A H 0.3255 0.3493 0.3269 0.032 Uiso 1 1 calc R
C13 C 0.20569(6) 0.38029(9) 0.22290(3) 0.02112(11) Uani 1 1 d .
H13 H 0.1137 0.4788 0.2338 0.025 Uiso 1 1 calc R
C14 C 0.34188(5) 0.53630(9) 0.20183(3) 0.02063(10) Uani 1 1 d .
H14A H 0.3962 0.6170 0.2444 0.025 Uiso 1 1 calc R
H14B H 0.4234 0.4334 0.1851 0.025 Uiso 1 1 calc R
O15 O 0.14923(4) 0.21764(7) 0.16625(2) 0.02280(8) Uani 1 1 d .
H15 H 0.0414(8) 0.1820(13) 0.1658(4) 0.068(2) Uiso 1 1 d .
N16 N 0.29026(5) 0.72095(8) 0.14555(2) 0.02018(9) Uani 1 1 d .
H16A H 0.2113(5) 0.8179(8) 0.1595(3) 0.0121(12) Uiso 1 1 d .
H16B H 0.3872(7) 0.8285(10) 0.1430(3) 0.0418(18) Uiso 1 1 d .
C17 C 0.22725(6) 0.63516(8) 0.07040(3) 0.02093(10) Uani 1 1 d .
H17 H 0.1306 0.5325 0.0715 0.025 Uiso 1 1 calc R
C18 C 0.17455(7) 0.85328(10) 0.02436(3) 0.03261(13) Uani 1 1 d .
H18C H 0.0933 0.9419 0.0451 0.049 Uiso 1 1 calc R
H18B H 0.1279 0.8028 -0.0229 0.049 Uiso 1 1 calc R
H18A H 0.2693 0.9525 0.0219 0.049 Uiso 1 1 calc R
C19 C 0.35990(7) 0.49414(11) 0.04073(3) 0.03385(13) Uani 1 1 d .
H19A H 0.4522 0.5964 0.0367 0.051 Uiso 1 1 calc R
H19C H 0.3154 0.4326 -0.0056 0.051 Uiso 1 1 calc R
H19B H 0.3960 0.3641 0.0723 0.051 Uiso 1 1 calc R
O20 O -0.31609(5) -0.38241(7) 0.16113(2) 0.03139(10) Uani 1 1 d .
H20 H -0.2626(9) -0.5298(15) 0.1612(4) 0.070(3) Uiso 1 1 d .
O21 O -0.06818(4) -0.23422(6) 0.14926(2) 0.03232(10) Uani 1 1 d .
C22 C -0.21165(6) -0.21103(8) 0.15620(3) 0.02002(10) Uani 1 1 d .
C23 C -0.29152(6) 0.03921(9) 0.16011(3) 0.02028(9) Uani 1 1 d .
O24 O -0.44257(4) 0.05235(6) 0.16065(2) 0.03044(10) Uani 1 1 d .
O25 O -0.19076(4) 0.20983(7) 0.16252(2) 0.02930(9) Uani 1 1 d .

loop_
_atom_site_aniso_label
_atom_site_aniso_U_11
_atom_site_aniso_U_22
_atom_site_aniso_U_33
_atom_site_aniso_U_23
_atom_site_aniso_U_13
_atom_site_aniso_U_12
C1 0.0303(3) 0.0235(3) 0.0228(3) 0.0029(2) 0.0071(2) 0.0002(2)
C2 0.0314(3) 0.0293(3) 0.0275(3) 0.0020(3) 0.0014(2) -0.0043(3)
C3 0.0407(3) 0.0345(4) 0.0305(3) 0.0045(3) 0.0017(2) 0.0050(3)
C4 0.0559(4) 0.0300(4) 0.0275(3) 0.0072(3) 0.0093(3) 0.0079(3)
C5 0.0590(4) 0.0342(3) 0.0443(4) 0.0018(3) 0.0238(4) -0.0107(4)
C6 0.0533(4) 0.0526(5) 0.0527(5) -0.0048(4) 0.0253(4) -0.0289(4)
C7 0.0331(3) 0.0649(5) 0.0444(4) -0.0065(4) 0.0098(3) -0.0168(4)
C8 0.0379(3) 0.0480(4) 0.0275(3) 0.0036(3) 0.0083(2) -0.0054(3)
C9 0.0276(3) 0.0319(3) 0.0218(2) -0.0020(2) 0.00764(19) -0.0066(2)
C10 0.0447(3) 0.0323(4) 0.0246(3) -0.0031(2) 0.0124(2) -0.0022(3)
O11 0.02511(18) 0.0367(3) 0.0348(2) 0.0136(2) 0.00523(16) -0.00489(19)
C12 0.0245(2) 0.0256(3) 0.0302(3) 0.0029(2) 0.00364(19) -0.0069(2)
C13 0.0176(2) 0.0216(3) 0.0253(2) -0.0024(2) 0.00720(19) -0.0010(2)
C14 0.0176(2) 0.0201(3) 0.0233(2) 0.0015(2) 0.00007(17) -0.0027(2)
O15 0.01928(17) 0.02244(18) 0.02685(18) -0.00391(17) 0.00402(14) -0.00650(17)
N16 0.01590(18) 0.0168(2) 0.0281(2) -0.0002(2) 0.00407(16) -0.00042(18)
C17 0.0184(2) 0.0210(3) 0.0230(2) 0.0009(2) 0.00175(17) -0.0006(2)
C18 0.0331(3) 0.0335(3) 0.0296(3) 0.0031(2) -0.0006(2) 0.0066(3)
C19 0.0435(3) 0.0301(3) 0.0283(3) -0.0013(2) 0.0067(2) 0.0068(3)
O20 0.01763(16) 0.01295(18) 0.0650(3) -0.0001(2) 0.01069(16) -0.00078(17)
O21 0.01771(17) 0.0190(2) 0.0631(3) -0.00003(19) 0.01513(18) 0.00068(16)
C22 0.0191(2) 0.0137(2) 0.0273(3) 0.0015(2) 0.00388(18) 0.0011(2)
C23 0.0172(2) 0.0153(2) 0.0286(3) 0.0016(2) 0.00479(17) 0.0003(2)
O24 0.01480(15) 0.0158(2) 0.0616(3) 0.00035(19) 0.00871(16) 0.00109(16)
O25 0.01720(16) 0.01462(16) 0.0561(3) -0.0003(2) 0.00570(17) -0.00130(16)

loop_
_atom_type_symbol
_atom_type_description
_atom_type_scat_dispersion_real
_atom_type_scat_dispersion_imag
_atom_type_scat_source
C C 0.0033 0.0016 'International Tables Vol C Tables 4.2.6.8 and 6.1.1.4'
H H 0.0000 0.0000 'International Tables Vol C Tables 4.2.6.8 and 6.1.1.4'
N N 0.0061 0.0033 'International Tables Vol C Tables 4.2.6.8 and 6.1.1.4'
O O 0.0106 0.0060 'International Tables Vol C Tables 4.2.6.8 and 6.1.1.4'

loop_
_geom_angle_atom_site_label_1
_geom_angle_atom_site_label_2
_geom_angle_atom_site_label_3
_geom_angle
O11 C1 C2 125.33(5)
O11 C1 C9 113.72(5)
C2 C1 C9 120.95(5)
C1 C2 C3 119.33(6)
C1 C2 H2 120.3
C3 C2 H2 120.3
C4 C3 C2 121.29(6)
C4 C3 H3 119.4
C2 C3 H3 119.4
C3 C4 C10 120.30(6)
C3 C4 H4 119.8
C10 C4 H4 119.8
C6 C5 C10 120.65(6)
C6 C5 H5 119.7
C10 C5 H5 119.7
C5 C6 C7 121.23(6)
C5 C6 H6 119.4
C7 C6 H6 119.4
C8 C7 C6 120.73(6)
C8 C7 H7 119.6
C6 C7 H7 119.6
C7 C8 C9 119.46(6)
C7 C8 H8 120.3
C9 C8 H8 120.3
C10 C9 C8 119.58(5)
C10 C9 C1 118.54(5)
C8 C9 C1 121.89(6)
C9 C10 C4 119.51(5)
C9 C10 C5 118.34(5)
C4 C10 C5 122.14(6)
C1 O11 C12 118.80(4)
O11 C12 C13 106.51(4)
O11 C12 H12B 110.4
C13 C12 H12B 110.4
O11 C12 H12A 110.4
C13 C12 H12A 110.4
H12B C12 H12A 108.6
O15 C13 C14 109.63(4)
O15 C13 C12 109.38(4)
C14 C13 C12 106.64(4)
O15 C13 H13 110.4
C14 C13 H13 110.4
C12 C13 H13 110.4
N16 C14 C13 116.59(4)
N16 C14 H14A 108.1
C13 C14 H14A 108.1
N16 C14 H14B 108.1
C13 C14 H14B 108.1
H14A C14 H14B 107.3
C13 O15 H15 110.6(5)
C14 N16 C17 117.80(4)
C14 N16 H16A 109.9(3)
C17 N16 H16A 107.9(3)
C14 N16 H16B 108.2(4)
C17 N16 H16B 107.6(3)
H16A N16 H16B 104.7(4)
N16 C17 C19 110.73(4)
N16 C17 C18 107.93(4)
C19 C17 C18 111.18(5)
N16 C17 H17 109.0
C19 C17 H17 109.0
C18 C17 H17 109.0
C17 C18 H18C 109.5
C17 C18 H18B 109.5
H18C C18 H18B 109.5
C17 C18 H18A 109.5
H18C C18 H18A 109.5
H18B C18 H18A 109.5
C17 C19 H19A 109.5
C17 C19 H19C 109.5
H19A C19 H19C 109.5
C17 C19 H19B 109.5
H19A C19 H19B 109.5
H19C C19 H19B 109.5
C22 O20 H20 110.0(5)
O21 C22 O20 126.06(5)
O21 C22 C23 121.65(4)
O20 C22 C23 112.30(4)
O24 C23 O25 127.02(5)
O24 C23 C22 118.73(4)
O25 C23 C22 114.26(4)

loop_
_geom_bond_atom_site_label_1
_geom_bond_atom_site_label_2
_geom_bond_distance
C1 O11 1.3681(6)
C1 C2 1.3681(7)
C1 C9 1.4301(7)
C2 C3 1.4174(8)
C2 H2 0.9300
C3 C4 1.3595(8)
C3 H3 0.9300
C4 C10 1.4158(8)
C4 H4 0.9300
C5 C6 1.3558(10)
C5 C10 1.4230(9)
C5 H5 0.9300
C6 C7 1.3855(9)
C6 H6 0.9300
C7 C8 1.3762(8)
C7 H7 0.9300
C8 C9 1.4255(7)
C8 H8 0.9300
C9 C10 1.4125(7)
O11 C12 1.4270(6)
C12 C13 1.5189(7)
C12 H12B 0.9700
C12 H12A 0.9700
C13 O15 1.4293(6)
C13 C14 1.5159(7)
C13 H13 0.9800
C14 N16 1.4989(6)
C14 H14A 0.9700
C14 H14B 0.9700
O15 H15 0.902(7)
N16 C17 1.5151(6)
N16 H16A 0.913(5)
N16 H16B 1.003(6)
C17 C19 1.5170(7)
C17 C18 1.5248(7)
C17 H17 0.9800
C18 H18C 0.9600
C18 H18B 0.9600
C18 H18A 0.9600
C19 H19A 0.9600
C19 H19C 0.9600
C19 H19B 0.9600
O20 C22 1.2976(6)
O20 H20 0.934(8)
O21 C22 1.2063(5)
C22 C23 1.5535(6)
C23 O24 1.2378(5)
C23 O25 1.2581(6)

loop_
_geom_torsion_atom_site_label_1
_geom_torsion_atom_site_label_2
_geom_torsion_atom_site_label_3
_geom_torsion_atom_site_label_4
_geom_torsion
O11 C1 C2 C3 -177.53(6)
C9 C1 C2 C3 1.66(8)
C1 C2 C3 C4 0.19(9)
C2 C3 C4 C10 -0.39(10)
C10 C5 C6 C7 0.19(10)
C5 C6 C7 C8 0.50(11)
C6 C7 C8 C9 -0.04(10)
C7 C8 C9 C10 -1.09(9)
C7 C8 C9 C1 178.68(5)
O11 C1 C9 C10 176.03(5)
C2 C1 C9 C10 -3.25(8)
O11 C1 C9 C8 -3.75(8)
C2 C1 C9 C8 176.97(5)
C8 C9 C10 C4 -177.21(5)
C1 C9 C10 C4 3.00(8)
C8 C9 C10 C5 1.74(8)
C1 C9 C10 C5 -178.04(5)
C3 C4 C10 C9 -1.25(8)
C3 C4 C10 C5 179.84(6)
C6 C5 C10 C9 -1.31(9)
C6 C5 C10 C4 177.62(6)
C2 C1 O11 C12 4.68(8)
C9 C1 O11 C12 -174.56(5)
C1 O11 C12 C13 168.46(4)
O11 C12 C13 O15 -62.68(5)
O11 C12 C13 C14 178.85(4)
O15 C13 C14 N16 71.55(5)
C12 C13 C14 N16 -170.14(4)
C13 C14 N16 C17 -67.55(5)
C14 N16 C17 C19 -61.03(5)
C14 N16 C17 C18 177.08(4)
O21 C22 C23 O24 173.47(6)
O20 C22 C23 O24 -6.47(7)
O21 C22 C23 O25 -6.63(7)
O20 C22 C23 O25 173.43(5)
